data_7007037
loop_
_publ_author_name
'Kitadai, Kunihiko'
'Takahashi, Masashi'
'Takeda, Masuo'
'Bhargava, Suresh K.'
'Priv\'er, Steven H'
'Bennett, Martin A.'

_publ_section_title
;
 Synthesis, structures and reactions of cyclometallated gold complexes
 containing (2-diphenylarsino-n-methyl)phenyl (n = 5, 6).
;
_journal_issue 21
_journal_name_full 'Dalton transactions (Cambridge, England : 2003)'
_journal_page_first 2560
_journal_page_last 2571
_journal_paper_doi 10.1039/b516538e
_journal_year 2006
_chemical_formula_sum 'C38 H32 As2 Au2 Cl2'
_chemical_formula_weight 1103.31
_chemical_name_systematic
;
?
;
_space_group_IT_number 15
_symmetry_cell_setting monoclinic
_symmetry_space_group_name_Hall '-C 2yc'
_symmetry_space_group_name_H-M 'C 1 2/c 1'
_atom_sites_solution_hydrogens geom
_atom_sites_solution_primary direct
_atom_sites_solution_secondary difmap
_audit_creation_method SHELXL-97
_cell_angle_alpha 90.00
_cell_angle_beta 130.1910(10)
_cell_angle_gamma 90.00
_cell_formula_units_Z 8
_cell_length_a 25.691(2)
_cell_length_b 20.4189(18)
_cell_length_c 19.0832(17)
_cell_measurement_temperature 298(2)
_cell_volume 7647.1(11)
_computing_cell_refinement 'Bruker SMART'
_computing_data_collection 'Bruker SMART'
_computing_data_reduction 'Bruker SAINT'
_computing_molecular_graphics 'Bruker SHELXTL'
_computing_publication_material 'Bruker SHELXTL'
_computing_structure_refinement 'SHELXL-97 (Sheldrick, 1997)'
_computing_structure_solution 'SHELXS-97 (Sheldrick, 1990)'
_diffrn_ambient_temperature 298(2)
_diffrn_measured_fraction_theta_full 0.997
_diffrn_measured_fraction_theta_max 0.997
_diffrn_measurement_device_type 'CCD area detector'
_diffrn_measurement_method 'phi and omega scans'
_diffrn_radiation_monochromator graphite
_diffrn_radiation_source 'fine-focus sealed tube'
_diffrn_radiation_type MoK\a
_diffrn_radiation_wavelength 0.71073
_diffrn_reflns_av_R_equivalents 0.0494
_diffrn_reflns_av_sigmaI/netI 0.0653
_diffrn_reflns_limit_h_max 34
_diffrn_reflns_limit_h_min -21
_diffrn_reflns_limit_k_max 23
_diffrn_reflns_limit_k_min -27
_diffrn_reflns_limit_l_max 24
_diffrn_reflns_limit_l_min -25
_diffrn_reflns_number 27580
_diffrn_reflns_theta_full 28.43
_diffrn_reflns_theta_max 28.43
_diffrn_reflns_theta_min 1.44
_exptl_absorpt_coefficient_mu 9.547
_exptl_absorpt_correction_type empirical
_exptl_absorpt_process_details 'SADABS Sheldrick 1996'
_exptl_crystal_colour colorless
_exptl_crystal_density_diffrn 1.917
_exptl_crystal_density_meas 0
_exptl_crystal_density_method 'not measured'
_exptl_crystal_description block
_exptl_crystal_F_000 4144
_exptl_crystal_size_max 0.16
_exptl_crystal_size_mid 0.11
_exptl_crystal_size_min 0.062
_refine_diff_density_max 1.945
_refine_diff_density_min -0.706
_refine_diff_density_rms 0.193
_refine_ls_extinction_method none
_refine_ls_goodness_of_fit_ref 1.004
_refine_ls_hydrogen_treatment constr
_refine_ls_matrix_type full
_refine_ls_number_parameters 399
_refine_ls_number_reflns 9609
_refine_ls_number_restraints 0
_refine_ls_restrained_S_all 1.004
_refine_ls_R_factor_all 0.0915
_refine_ls_R_factor_gt 0.0416
_refine_ls_shift/su_max 0.009
_refine_ls_shift/su_mean 0.000
_refine_ls_structure_factor_coef Fsqd
_refine_ls_weighting_details 'calc w=1/[\s^2^(Fo^2^)+(0.0500P)^2^+0.0000P] where P=(Fo^2^+2Fc^2^)/3'
_refine_ls_weighting_scheme calc
_refine_ls_wR_factor_gt 0.0859
_refine_ls_wR_factor_ref 0.1043
_reflns_number_gt 6032
_reflns_number_total 9609
_reflns_threshold_expression >2sigma(I)
_cod_data_source_file b516538e.txt
_cod_data_source_block compound10
_cod_depositor_comments
;
The following automatic conversions were performed:
'_symmetry_cell_setting' value 'Monoclinic' changed to 'monoclinic'
according to '/home/saulius/struct/CIF-dictionaries/cif_core.dic'
dictionary named 'cif_core.dic' version 2.4.1 from 2010-06-29.

Automatic conversion script
Id: cif_fix_enum 1527 2010-12-29 10:47:43Z saulius 
;
_cod_original_cell_volume 7647.0(12)
_cod_original_sg_symbol_H-M C2/c
_cod_database_code 7007037

loop_
_symmetry_equiv_pos_as_xyz
'x, y, z'
'-x, y, -z+1/2'
'x+1/2, y+1/2, z'
'-x+1/2, y+1/2, -z+1/2'
'-x, -y, -z'
'x, -y, z-1/2'
'-x+1/2, -y+1/2, -z'
'x+1/2, -y+1/2, z-1/2'

loop_
_atom_site_label
_atom_site_type_symbol
_atom_site_fract_x
_atom_site_fract_y
_atom_site_fract_z
_atom_site_U_iso_or_equiv
_atom_site_adp_type
_atom_site_occupancy
_atom_site_symmetry_multiplicity
_atom_site_calc_flag
_atom_site_refinement_flags
_atom_site_disorder_assembly
_atom_site_disorder_group
As1 As 0.13331(4) 0.14591(3) 0.01717(5) 0.03836(17) Uani 1 1 d . . .
As2 As 0.33883(4) -0.04691(4) 0.20479(5) 0.04524(19) Uani 1 1 d . . .
Au1 Au 0.180815(13) 0.033674(12) 0.070534(17) 0.03410(8) Uani 1 1 d . . .
Au2 Au 0.337536(16) 0.060703(14) 0.24433(2) 0.04752(10) Uani 1 1 d . . .
C1 C 0.1663(3) 0.0744(3) 0.1562(5) 0.0376(16) Uani 1 1 d . . .
C2 C 0.1359(4) 0.1353(3) 0.1189(4) 0.0421(17) Uani 1 1 d . . .
C3 C 0.1169(4) 0.1757(4) 0.1568(6) 0.059(2) Uani 1 1 d . . .
C4 C 0.1292(5) 0.1535(5) 0.2360(6) 0.074(3) Uani 1 1 d . . .
C5 C 0.1611(4) 0.0949(4) 0.2738(6) 0.060(2) Uani 1 1 d . . .
C6 C 0.1802(4) 0.0532(3) 0.2354(5) 0.0432(17) Uani 1 1 d . . .
C7 C 0.2166(4) -0.0092(4) 0.2838(5) 0.054(2) Uani 1 1 d . . .
C8 C 0.1945(4) -0.0640(3) 0.1096(4) 0.0414(17) Uani 1 1 d . . .
C9 C 0.1368(4) -0.1003(4) 0.0761(5) 0.052(2) Uani 1 1 d . . .
C10 C 0.1447(5) -0.1678(4) 0.0940(6) 0.064(2) Uani 1 1 d . . .
C11 C 0.2065(5) -0.1988(4) 0.1409(7) 0.073(3) Uani 1 1 d . . .
C12 C 0.2617(4) -0.1628(4) 0.1717(6) 0.060(2) Uani 1 1 d . . .
C13 C 0.2569(3) -0.0951(3) 0.1558(5) 0.0419(17) Uani 1 1 d . . .
C14 C 0.0676(4) -0.0689(4) 0.0234(7) 0.074(3) Uani 1 1 d . . .
C15 C 0.3553(5) -0.0548(5) 0.1189(6) 0.062(2) Uani 1 1 d . . .
C16 C 0.3252(5) -0.1008(6) 0.0534(7) 0.088(3) Uani 1 1 d . . .
C17 C 0.3368(7) -0.1037(8) -0.0084(8) 0.122(6) Uani 1 1 d . . .
C18 C 0.3833(9) -0.0592(9) 0.0028(12) 0.144(8) Uani 1 1 d . . .
C19 C 0.4150(8) -0.0116(8) 0.0706(12) 0.130(6) Uani 1 1 d . . .
C20 C 0.3994(6) -0.0104(6) 0.1275(8) 0.090(3) Uani 1 1 d . . .
C21 C 0.4107(4) -0.0993(4) 0.3103(6) 0.054(2) Uani 1 1 d . . .
C22 C 0.4195(5) -0.0932(5) 0.3885(6) 0.081(3) Uani 1 1 d . . .
C23 C 0.4691(6) -0.1306(6) 0.4645(7) 0.100(4) Uani 1 1 d . . .
C24 C 0.5058(5) -0.1749(6) 0.4592(8) 0.091(4) Uani 1 1 d . . .
C25 C 0.4965(5) -0.1821(5) 0.3803(8) 0.089(3) Uani 1 1 d . . .
C26 C 0.4479(5) -0.1433(4) 0.3035(7) 0.074(3) Uani 1 1 d . . .
C27 C 0.0394(4) 0.1430(4) -0.0944(5) 0.0417(17) Uani 1 1 d . . .
C28 C -0.0034(4) 0.1963(4) -0.1273(6) 0.063(2) Uani 1 1 d . . .
C29 C -0.0704(5) 0.1906(6) -0.2057(7) 0.082(3) Uani 1 1 d . . .
C30 C -0.0953(4) 0.1321(6) -0.2505(6) 0.077(3) Uani 1 1 d . . .
C31 C -0.0537(4) 0.0786(5) -0.2190(6) 0.073(3) Uani 1 1 d . . .
C32 C 0.0148(4) 0.0838(4) -0.1394(5) 0.054(2) Uani 1 1 d . . .
C33 C 0.1651(4) 0.2320(3) 0.0205(5) 0.0423(17) Uani 1 1 d . . .
C34 C 0.1986(4) 0.2699(4) 0.0977(6) 0.064(2) Uani 1 1 d . . .
C35 C 0.2186(5) 0.3324(5) 0.0979(7) 0.077(3) Uani 1 1 d . . .
C36 C 0.2064(5) 0.3566(5) 0.0216(8) 0.084(3) Uani 1 1 d . . .
C37 C 0.1735(6) 0.3185(5) -0.0552(8) 0.095(4) Uani 1 1 d . . .
C38 C 0.1515(5) 0.2552(4) -0.0564(6) 0.072(3) Uani 1 1 d . . .
Cl1 Cl 0.18551(11) 0.00229(10) -0.04372(13) 0.0547(5) Uani 1 1 d . . .
Cl2 Cl 0.34098(15) 0.16461(11) 0.28899(18) 0.0856(8) Uani 1 1 d . . .
H3 H 0.0968 0.2162 0.1310 0.071 Uiso 1 1 calc R . .
H4 H 0.1157 0.1785 0.2625 0.089 Uiso 1 1 calc R . .
H5 H 0.1707 0.0819 0.3278 0.072 Uiso 1 1 calc R . .
H7A H 0.1864 -0.0456 0.2500 0.081 Uiso 1 1 calc R . .
H7B H 0.2308 -0.0087 0.3442 0.081 Uiso 1 1 calc R . .
H7C H 0.2558 -0.0135 0.2881 0.081 Uiso 1 1 calc R . .
H10 H 0.1068 -0.1925 0.0735 0.077 Uiso 1 1 calc R . .
H11 H 0.2102 -0.2437 0.1511 0.088 Uiso 1 1 calc R . .
H12 H 0.3038 -0.1833 0.2043 0.072 Uiso 1 1 calc R . .
H14A H 0.0677 -0.0401 0.0632 0.111 Uiso 1 1 calc R . .
H14B H 0.0338 -0.1023 0.0007 0.111 Uiso 1 1 calc R . .
H14C H 0.0572 -0.0444 -0.0272 0.111 Uiso 1 1 calc R . .
H16 H 0.2962 -0.1311 0.0491 0.106 Uiso 1 1 calc R . .
H17 H 0.3145 -0.1343 -0.0558 0.146 Uiso 1 1 calc R . .
H18 H 0.3931 -0.0617 -0.0363 0.173 Uiso 1 1 calc R . .
H19 H 0.4454 0.0181 0.0775 0.156 Uiso 1 1 calc R . .
H20 H 0.4192 0.0214 0.1730 0.108 Uiso 1 1 calc R . .
H22 H 0.3926 -0.0644 0.3909 0.098 Uiso 1 1 calc R . .
H23 H 0.4772 -0.1252 0.5192 0.120 Uiso 1 1 calc R . .
H24 H 0.5378 -0.2008 0.5099 0.109 Uiso 1 1 calc R . .
H25 H 0.5222 -0.2124 0.3776 0.106 Uiso 1 1 calc R . .
H26 H 0.4410 -0.1473 0.2495 0.089 Uiso 1 1 calc R . .
H28 H 0.0130 0.2361 -0.0964 0.076 Uiso 1 1 calc R . .
H29 H -0.0990 0.2269 -0.2284 0.098 Uiso 1 1 calc R . .
H30 H -0.1410 0.1286 -0.3028 0.092 Uiso 1 1 calc R . .
H31 H -0.0707 0.0390 -0.2503 0.088 Uiso 1 1 calc R . .
H32 H 0.0434 0.0476 -0.1172 0.065 Uiso 1 1 calc R . .
H34 H 0.2079 0.2533 0.1501 0.077 Uiso 1 1 calc R . .
H35 H 0.2405 0.3584 0.1501 0.093 Uiso 1 1 calc R . .
H36 H 0.2203 0.3987 0.0220 0.101 Uiso 1 1 calc R . .
H37 H 0.1658 0.3346 -0.1069 0.114 Uiso 1 1 calc R . .
H38 H 0.1280 0.2297 -0.1091 0.087 Uiso 1 1 calc R . .

loop_
_atom_site_aniso_label
_atom_site_aniso_U_11
_atom_site_aniso_U_22
_atom_site_aniso_U_33
_atom_site_aniso_U_23
_atom_site_aniso_U_13
_atom_site_aniso_U_12
As1 0.0485(4) 0.0290(4) 0.0350(4) 0.0030(3) 0.0258(3) 0.0020(3)
As2 0.0492(5) 0.0376(4) 0.0481(5) 0.0033(3) 0.0310(4) 0.0066(3)
Au1 0.04124(15) 0.02759(14) 0.03392(14) 0.00103(11) 0.02446(12) -0.00044(11)
Au2 0.0548(2) 0.03483(17) 0.04962(19) -0.00006(13) 0.03218(16) -0.00314(13)
C1 0.047(4) 0.033(4) 0.039(4) 0.000(3) 0.031(3) 0.001(3)
C2 0.052(4) 0.040(4) 0.034(4) 0.006(3) 0.028(4) 0.002(3)
C3 0.081(6) 0.037(5) 0.064(5) 0.006(4) 0.049(5) 0.014(4)
C4 0.114(8) 0.066(6) 0.083(7) 0.007(5) 0.082(7) 0.025(6)
C5 0.090(6) 0.054(6) 0.059(5) 0.010(4) 0.058(5) 0.012(5)
C6 0.055(5) 0.039(4) 0.041(4) 0.003(3) 0.033(4) 0.001(3)
C7 0.076(6) 0.047(5) 0.051(5) 0.013(4) 0.046(5) 0.008(4)
C8 0.061(5) 0.030(4) 0.029(3) -0.005(3) 0.027(4) -0.006(3)
C9 0.068(5) 0.035(4) 0.053(5) -0.006(4) 0.039(4) -0.011(4)
C10 0.082(6) 0.042(5) 0.068(6) -0.015(4) 0.048(5) -0.032(5)
C11 0.089(7) 0.029(5) 0.087(7) 0.006(5) 0.050(6) -0.003(5)
C12 0.057(5) 0.035(5) 0.069(6) 0.000(4) 0.033(5) 0.005(4)
C13 0.052(4) 0.032(4) 0.048(4) 0.000(3) 0.035(4) -0.001(3)
C14 0.060(6) 0.067(7) 0.088(7) -0.003(5) 0.045(6) -0.014(5)
C15 0.064(6) 0.068(6) 0.058(5) 0.011(5) 0.042(5) 0.024(5)
C16 0.077(7) 0.110(9) 0.074(7) -0.007(6) 0.047(6) 0.030(6)
C17 0.130(12) 0.170(16) 0.073(8) 0.009(9) 0.070(9) 0.065(11)
C18 0.183(18) 0.18(2) 0.131(13) 0.088(13) 0.131(15) 0.125(16)
C19 0.177(15) 0.125(13) 0.192(16) 0.075(12) 0.166(15) 0.062(11)
C20 0.110(9) 0.094(9) 0.116(9) 0.033(7) 0.095(8) 0.021(7)
C21 0.046(5) 0.044(5) 0.057(5) 0.006(4) 0.026(4) 0.004(4)
C22 0.097(7) 0.080(7) 0.055(6) 0.021(5) 0.044(6) 0.030(6)
C23 0.113(9) 0.102(10) 0.065(7) 0.026(6) 0.048(7) 0.026(7)
C24 0.069(7) 0.076(8) 0.078(8) 0.025(6) 0.025(6) 0.000(6)
C25 0.054(6) 0.066(7) 0.110(9) 0.017(7) 0.037(6) 0.011(5)
C26 0.069(6) 0.060(6) 0.081(7) 0.015(5) 0.043(6) 0.021(5)
C27 0.041(4) 0.044(4) 0.041(4) 0.006(3) 0.026(4) 0.005(3)
C28 0.069(6) 0.056(6) 0.055(5) 0.010(4) 0.035(5) 0.017(4)
C29 0.068(7) 0.101(9) 0.066(7) 0.029(6) 0.039(6) 0.037(6)
C30 0.039(5) 0.120(10) 0.055(6) 0.016(6) 0.023(5) 0.000(6)
C31 0.052(5) 0.093(8) 0.052(5) 0.003(5) 0.024(5) -0.006(5)
C32 0.044(4) 0.056(5) 0.047(5) -0.009(4) 0.023(4) 0.001(4)
C33 0.050(4) 0.027(4) 0.047(4) 0.003(3) 0.030(4) 0.000(3)
C34 0.069(6) 0.047(5) 0.065(6) -0.006(4) 0.038(5) -0.012(4)
C35 0.086(7) 0.055(6) 0.084(7) -0.015(5) 0.052(6) -0.020(5)
C36 0.080(7) 0.039(5) 0.111(9) 0.002(6) 0.051(7) -0.014(5)
C37 0.112(9) 0.077(8) 0.091(8) 0.028(6) 0.062(7) -0.019(7)
C38 0.107(8) 0.053(6) 0.064(6) -0.006(5) 0.058(6) -0.020(5)
Cl1 0.0727(14) 0.0553(13) 0.0498(11) 0.0043(9) 0.0458(11) 0.0106(10)
Cl2 0.118(2) 0.0391(13) 0.0857(18) -0.0110(12) 0.0596(17) -0.0062(13)

loop_
_atom_type_symbol
_atom_type_description
_atom_type_scat_dispersion_real
_atom_type_scat_dispersion_imag
_atom_type_scat_source
C C 0.0033 0.0016 'International Tables Vol C Tables 4.2.6.8 and 6.1.1.4'
H H 0.0000 0.0000 'International Tables Vol C Tables 4.2.6.8 and 6.1.1.4'
Cl Cl 0.1484 0.1585 'International Tables Vol C Tables 4.2.6.8 and 6.1.1.4'
As As 0.0499 2.0058 'International Tables Vol C Tables 4.2.6.8 and 6.1.1.4'
Au Au -2.0133 8.8022 'International Tables Vol C Tables 4.2.6.8 and 6.1.1.4'

loop_
_geom_angle_atom_site_label_1
_geom_angle_atom_site_label_2
_geom_angle_atom_site_label_3
_geom_angle
_geom_angle_site_symmetry_1
_geom_angle_site_symmetry_3
_geom_angle_publ_flag
As1 Au1 Au2 102.824(19) . . ?
As2 Au2 Au1 76.91(2) . . ?
C1 Au1 As1 70.26(19) . . ?
C1 Au1 Au2 81.97(19) . . ?
C1 Au1 C8 100.2(3) . . ?
C1 Au1 Cl1 170.17(19) . . ?
C1 C2 As1 105.1(5) . . ?
C1 C6 C5 116.8(7) . . ?
C1 C6 C7 124.2(7) . . ?
C2 As1 Au1 78.1(2) . . ?
C2 As1 C27 108.4(3) . . ?
C2 As1 C33 109.6(3) . . ?
C2 C1 Au1 106.4(5) . . ?
C2 C3 C4 117.4(7) . . ?
C3 C2 As1 132.3(6) . . ?
C3 C2 C1 122.5(7) . . ?
C4 C5 C6 123.3(8) . . ?
C5 C4 C3 119.6(8) . . ?
C5 C6 C7 119.0(7) . . ?
C6 C1 Au1 133.4(5) . . ?
C6 C1 C2 120.2(6) . . ?
C8 Au1 As1 163.1(2) . . ?
C8 Au1 Au2 89.2(2) . . ?
C8 Au1 Cl1 88.46(19) . . ?
C8 C13 As2 121.7(5) . . ?
C8 C13 C12 119.5(7) . . ?
C8 C9 C10 117.8(8) . . ?
C8 C9 C14 121.9(7) . . ?
C9 C8 Au1 117.6(6) . . ?
C10 C9 C14 120.2(7) . . ?
C11 C10 C9 122.5(8) . . ?
C11 C12 C13 121.4(8) . . ?
C12 C11 C10 118.7(8) . . ?
C12 C13 As2 118.7(5) . . ?
C13 As2 Au2 113.5(2) . . ?
C13 As2 C15 108.2(4) . . ?
C13 As2 C21 103.3(3) . . ?
C13 C8 Au1 121.8(5) . . ?
C13 C8 C9 120.0(7) . . ?
C15 As2 Au2 114.0(3) . . ?
C15 As2 C21 104.4(4) . . ?
C15 C16 C17 120.6(13) . . ?
C15 C20 C19 122.0(13) . . ?
C16 C15 As2 122.3(8) . . ?
C16 C15 C20 120.6(10) . . ?
C16 C17 C18 118.0(15) . . ?
C19 C18 C17 121.7(14) . . ?
C20 C15 As2 117.1(8) . . ?
C20 C19 C18 117.0(15) . . ?
C21 As2 Au2 112.6(2) . . ?
C21 C22 C23 119.1(10) . . ?
C21 C26 C25 118.4(10) . . ?
C22 C21 As2 117.2(7) . . ?
C22 C21 C26 121.8(8) . . ?
C23 C24 C25 121.1(10) . . ?
C24 C23 C22 120.2(11) . . ?
C24 C25 C26 119.5(11) . . ?
C26 C21 As2 120.9(7) . . ?
C27 As1 Au1 110.9(2) . . ?
C27 C32 C31 119.5(8) . . ?
C28 C27 As1 122.7(6) . . ?
C28 C27 C32 119.9(7) . . ?
C29 C28 C27 120.0(9) . . ?
C29 C30 C31 120.4(9) . . ?
C30 C29 C28 120.5(9) . . ?
C30 C31 C32 119.7(10) . . ?
C32 C27 As1 117.3(5) . . ?
C33 As1 Au1 138.1(2) . . ?
C33 As1 C27 105.5(3) . . ?
C33 C34 C35 120.1(9) . . ?
C33 C38 C37 119.0(9) . . ?
C34 C33 As1 120.7(6) . . ?
C36 C35 C34 120.2(9) . . ?
C36 C37 C38 120.2(9) . . ?
C37 C36 C35 119.8(9) . . ?
C38 C33 As1 118.5(6) . . ?
C38 C33 C34 120.8(7) . . ?
Cl1 Au1 As1 100.20(5) . . ?
Cl1 Au1 Au2 102.99(5) . . ?
Cl2 Au2 As2 177.42(8) . . ?
Cl2 Au2 Au1 105.57(7) . . ?

loop_
_geom_bond_atom_site_label_1
_geom_bond_atom_site_label_2
_geom_bond_distance
_geom_bond_site_symmetry_2
_geom_bond_publ_flag
As1 C2 1.912(7) . ?
As1 C27 1.930(7) . ?
As1 C33 1.922(7) . ?
As2 C13 1.933(7) . ?
As2 C15 1.945(9) . ?
As2 C21 1.952(8) . ?
Au1 As1 2.4849(7) . ?
Au1 Au2 3.2063(5) . ?
Au1 C1 2.071(7) . ?
Au1 C8 2.077(7) . ?
Au1 Cl1 2.3491(18) . ?
Au2 As2 2.3305(8) . ?
Au2 Cl2 2.267(2) . ?
C1 C2 1.395(9) . ?
C1 C6 1.379(9) . ?
C2 C3 1.378(10) . ?
C3 C4 1.405(11) . ?
C4 C5 1.363(11) . ?
C6 C5 1.403(11) . ?
C6 C7 1.495(10) . ?
C8 C9 1.390(10) . ?
C8 C13 1.388(10) . ?
C9 C10 1.404(11) . ?
C9 C14 1.508(11) . ?
C10 C11 1.373(12) . ?
C12 C11 1.349(11) . ?
C13 C12 1.404(10) . ?
C15 C16 1.341(13) . ?
C15 C20 1.375(13) . ?
C16 C17 1.394(15) . ?
C17 C18 1.40(2) . ?
C18 C19 1.39(2) . ?
C20 C19 1.380(15) . ?
C21 C22 1.365(12) . ?
C21 C26 1.377(11) . ?
C22 C23 1.387(13) . ?
C24 C23 1.357(15) . ?
C25 C24 1.373(15) . ?
C26 C25 1.403(13) . ?
C27 C28 1.377(10) . ?
C27 C32 1.378(10) . ?
C28 C29 1.376(12) . ?
C30 C29 1.364(14) . ?
C31 C30 1.368(13) . ?
C32 C31 1.402(11) . ?
C33 C34 1.369(11) . ?
C33 C38 1.356(11) . ?
C34 C35 1.377(12) . ?
C35 C36 1.368(14) . ?
C37 C36 1.366(14) . ?
C38 C37 1.405(12) . ?
